data_4515482
loop_
_publ_author_name
'Paria, Suva'
'Kang, Qi-Kai'
'Hatanaka, Miho'
'Maruoka, Keiji'

_publ_section_title
;
 Design of Efficient Chiral Bifunctional Phase-Transfer Catalysts
 Possessing an Amino Functionality for Asymmetric Aminations
;
_journal_issue 1
_journal_name_full 'ACS Catalysis'
_journal_page_first 78
_journal_paper_doi 10.1021/acscatal.8b03292
_journal_volume 9
_journal_year 2018
_chemical_absolute_configuration 'CHOOSE rm ad rmad syn or unk'
_chemical_formula_moiety 'C41 H48 Br N3 O7'
_chemical_formula_sum 'C41 H48 Br N3 O7'
_chemical_formula_weight 774.75
_space_group_crystal_system orthorhombic
_space_group_IT_number 19
_space_group_name_Hall 'P 2ac 2ab'
_space_group_name_H-M_alt 'P 21 21 21'
_atom_sites_solution_hydrogens geom
_atom_sites_solution_primary direct
_atom_sites_solution_secondary difmap
_cell_angle_alpha 90.0000
_cell_angle_beta 90.0000
_cell_angle_gamma 90.0000
_cell_formula_units_Z 4
_cell_length_a 11.6704(3)
_cell_length_b 12.4895(4)
_cell_length_c 24.8148(7)
_cell_measurement_reflns_used 19082
_cell_measurement_temperature 83
_cell_measurement_theta_max 68.36
_cell_measurement_theta_min 3.54
_cell_volume 3616.94(18)
_computing_cell_refinement 'RAPID AUTO'
_computing_data_collection 'RAPID AUTO (Rigaku, ????)'
_computing_data_reduction 'RAPID AUTO'
_computing_molecular_graphics 'CrystalStructure 4.1.1'
_computing_publication_material 'CrystalStructure 4.1.1 (Rigaku, 2015)'
_computing_structure_refinement 'SHELXL Version 2014/7 (Sheldrick, 2008)'
_computing_structure_solution 'SIR2002 (Burla, et al., 2003)'
_diffrn_ambient_temperature 83
_diffrn_detector_area_resol_mean 10.000
_diffrn_measured_fraction_theta_full 0.998
_diffrn_measured_fraction_theta_max 0.998
_diffrn_measurement_device_type 'Rigaku R-AXIS RAPID'
_diffrn_measurement_method \w
_diffrn_radiation_type 'Cu K\a'
_diffrn_radiation_wavelength 1.54187
_diffrn_reflns_av_R_equivalents 0.0448
_diffrn_reflns_Laue_measured_fraction_full 0.998
_diffrn_reflns_Laue_measured_fraction_max 0.998
_diffrn_reflns_limit_h_max 14
_diffrn_reflns_limit_h_min -14
_diffrn_reflns_limit_k_max 14
_diffrn_reflns_limit_k_min -15
_diffrn_reflns_limit_l_max 29
_diffrn_reflns_limit_l_min -29
_diffrn_reflns_number 32610
_diffrn_reflns_point_group_measured_fraction_full 0.995
_diffrn_reflns_point_group_measured_fraction_max 0.993
_diffrn_reflns_theta_full 67.687
_diffrn_reflns_theta_max 68.250
_diffrn_reflns_theta_min 3.562
_diffrn_standards_number 0
_exptl_absorpt_coefficient_mu 2.011
_exptl_absorpt_correction_T_max 0.547
_exptl_absorpt_correction_T_min 0.471
_exptl_absorpt_correction_type multi-scan
_exptl_absorpt_process_details 'ABSCOR (Rigaku, 1995)'
_exptl_crystal_colour colorless
_exptl_crystal_density_diffrn 1.423
_exptl_crystal_density_method 'not measured'
_exptl_crystal_description block
_exptl_crystal_F_000 1624.00
_exptl_crystal_size_max 0.400
_exptl_crystal_size_mid 0.400
_exptl_crystal_size_min 0.300
_refine_diff_density_max 1.16
_refine_diff_density_min -0.47
_refine_ls_abs_structure_details
;
 Flack x determined using 2322 quotients [(I+)-(I-)]/[(I+)+(I-)]
 (Parsons, Flack and Wagner, Acta Cryst. B69 (2013) 249-259).
;
_refine_ls_abs_structure_Flack -0.029(6)
_refine_ls_extinction_method none
_refine_ls_goodness_of_fit_ref 0.903
_refine_ls_hydrogen_treatment constr
_refine_ls_number_parameters 469
_refine_ls_number_reflns 6567
_refine_ls_number_restraints 0
_refine_ls_R_factor_all 0.0463
_refine_ls_R_factor_gt 0.0412
_refine_ls_shift/su_max 0.001
_refine_ls_structure_factor_coef Fsqd
_refine_ls_weighting_details 'w = 1/[\s^2^(Fo^2^)+(0.1000P)^2^] where P=(Fo^2^+2Fc^2^)/3'
_refine_ls_weighting_scheme calc
_refine_ls_wR_factor_gt 0.1115
_refine_ls_wR_factor_ref 0.1187
_reflns_Friedel_coverage 0.772
_reflns_Friedel_fraction_full 0.990
_reflns_Friedel_fraction_max 0.988
_reflns_number_gt 5962
_reflns_number_total 6567
_reflns_threshold_expression F^2^>2.0\s(F^2^)
_cod_data_source_file cs8b03292_si_003.cif
_cod_data_source_block 7710
_cod_original_cell_volume 3616.97(18)
_cod_database_code 4515482

loop_
_space_group_symop_id
_space_group_symop_operation_xyz
1 +X,+Y,+Z
2 1/2-X,-Y,1/2+Z
3 1/2+X,1/2-Y,-Z
4 -X,1/2+Y,1/2-Z

loop_
_atom_site_label
_atom_site_type_symbol
_atom_site_fract_x
_atom_site_fract_y
_atom_site_fract_z
_atom_site_U_iso_or_equiv
_atom_site_adp_type
_atom_site_occupancy
_atom_site_site_symmetry_order
_atom_site_calc_flag
_atom_site_refinement_flags_posn
_atom_site_refinement_flags_adp
Br1 Br 0.35678(4) 0.86481(4) 0.78512(2) 0.03582(16) Uani 1 1 d . .
O2 O 0.7745(3) 1.1794(2) 0.80776(12) 0.0287(7) Uani 1 1 d . .
O3 O 0.3578(3) 1.2723(2) 0.83365(14) 0.0394(8) Uani 1 1 d . .
O4 O 1.0508(3) 1.0306(3) 0.95858(14) 0.0361(8) Uani 1 1 d . .
O5 O 0.9593(2) 1.1459(2) 0.83401(11) 0.0266(6) Uani 1 1 d . .
O6 O 0.4924(3) 1.4003(2) 0.84628(14) 0.0339(8) Uani 1 1 d . .
O7 O 0.6855(3) 1.3437(2) 0.89183(13) 0.0310(7) Uani 1 1 d . .
O8 O 0.9081(3) 0.9439(3) 0.91277(13) 0.0332(7) Uani 1 1 d . .
N9 N 0.5378(3) 1.2297(3) 0.86226(15) 0.0270(8) Uani 1 1 d . .
N10 N 0.9005(3) 1.1231(3) 0.93349(14) 0.0253(7) Uani 1 1 d . .
H10 H 0.9205 1.1709 0.9578 0.030 Uiso 1 1 calc R U
N53 N 0.8185(3) 1.1459(3) 0.89521(14) 0.0247(7) Uani 1 1 d . .
C12 C 1.0075(4) 1.1479(3) 0.77887(17) 0.0246(9) Uani 1 1 d . .
C13 C 0.6943(3) 1.1497(3) 0.90857(17) 0.0238(9) Uani 1 1 d . .
C14 C 1.1338(4) 1.1231(4) 0.78757(18) 0.0342(10) Uani 1 1 d . .
H14A H 1.1423 1.0525 0.8053 0.041 Uiso 1 1 calc R U
H14B H 1.1686 1.1781 0.8112 0.041 Uiso 1 1 calc R U
C15 C 0.9507(4) 1.0222(4) 0.93260(17) 0.0270(9) Uani 1 1 d . .
C16 C 0.5588(4) 0.8970(4) 0.84709(19) 0.0308(10) Uani 1 1 d . .
H16 H 0.5689 0.8221 0.8426 0.037 Uiso 1 1 calc R U
C17 C 0.6437(4) 1.2561(3) 0.88647(17) 0.0270(9) Uani 1 1 d . .
C18 C 0.6398(4) 0.9577(3) 0.87546(18) 0.0281(9) Uani 1 1 d . .
H18 H 0.7048 0.9245 0.8913 0.034 Uiso 1 1 calc R U
C19 C 0.4633(4) 0.9485(4) 0.8257(2) 0.0330(11) Uani 1 1 d . .
C20 C 0.4526(4) 1.3019(3) 0.84590(18) 0.0269(9) Uani 1 1 d . .
C21 C 1.0001(4) 1.1685(4) 0.66263(19) 0.0367(12) Uani 1 1 d . .
H21A H 0.9175 1.1835 0.6573 0.044 Uiso 1 1 calc R U
H21B H 1.0375 1.1682 0.6268 0.044 Uiso 1 1 calc R U
C22 C 0.9929(5) 1.2575(3) 0.75324(19) 0.0307(10) Uani 1 1 d . .
H22A H 1.0269 1.3133 0.7767 0.037 Uiso 1 1 calc R U
H22B H 0.9104 1.2738 0.7485 0.037 Uiso 1 1 calc R U
C23 C 0.4450(4) 1.0575(4) 0.82969(19) 0.0296(10) Uani 1 1 d . .
H23 H 0.3787 1.0905 0.8150 0.036 Uiso 1 1 calc R U
C24 C 0.5285(4) 1.1163(3) 0.85624(17) 0.0262(9) Uani 1 1 d . .
C25 C 0.8473(4) 1.1587(3) 0.84161(17) 0.0246(9) Uani 1 1 d . .
C26 C 0.4164(4) 1.4932(4) 0.8403(2) 0.0365(11) Uani 1 1 d . .
C27 C 0.6713(4) 1.1532(3) 0.96935(18) 0.0273(9) Uani 1 1 d . .
C28 C 0.5594(5) 1.1016(5) 1.0469(2) 0.0428(13) Uani 1 1 d . .
H28 H 0.5018 1.0577 1.0626 0.051 Uiso 1 1 calc R U
C29 C 1.0536(5) 1.2564(4) 0.69805(19) 0.0357(11) Uani 1 1 d . .
H29 H 1.0445 1.3276 0.6801 0.043 Uiso 1 1 calc R U
C30 C 0.7244(4) 1.2325(4) 1.00094(19) 0.0323(10) Uani 1 1 d . .
H30 H 0.7803 1.2784 0.9854 0.039 Uiso 1 1 calc R U
C31 C 1.0633(4) 0.8543(5) 1.0021(2) 0.0415(13) Uani 1 1 d . .
H31A H 0.9960 0.8255 0.9826 0.050 Uiso 1 1 calc R U
H31B H 1.0360 0.8881 1.0358 0.050 Uiso 1 1 calc R U
C32 C 0.6126(5) 1.1777(4) 1.0773(2) 0.0406(12) Uani 1 1 d . .
H32 H 0.5929 1.1856 1.1143 0.049 Uiso 1 1 calc R U
C33 C 1.1234(4) 0.9361(3) 0.96771(19) 0.0301(10) Uani 1 1 d . .
C34 C 0.6229(4) 1.0677(3) 0.87994(17) 0.0261(9) Uani 1 1 d . .
C35 C 1.1403(5) 1.0358(4) 0.6965(2) 0.0412(12) Uani 1 1 d . .
H35A H 1.1790 1.0342 0.6610 0.049 Uiso 1 1 calc R U
H35B H 1.1496 0.9647 0.7136 0.049 Uiso 1 1 calc R U
C36 C 1.1947(4) 1.1223(4) 0.73221(19) 0.0377(11) Uani 1 1 d . .
H36 H 1.2779 1.1060 0.7374 0.045 Uiso 1 1 calc R U
C37 C 1.0146(4) 1.0602(4) 0.68908(19) 0.0326(11) Uani 1 1 d . .
H37 H 0.9793 1.0039 0.6657 0.039 Uiso 1 1 calc R U
C38 C 0.6951(4) 1.2437(4) 1.05493(19) 0.0364(11) Uani 1 1 d . .
H38 H 0.7317 1.2966 1.0764 0.044 Uiso 1 1 calc R U
C39 C 0.5020(5) 1.5843(4) 0.8362(3) 0.0497(15) Uani 1 1 d . .
H39A H 0.4608 1.6522 0.8320 0.060 Uiso 1 1 calc R U
H39B H 0.5486 1.5868 0.8690 0.060 Uiso 1 1 calc R U
H39C H 0.5518 1.5728 0.8049 0.060 Uiso 1 1 calc R U
C40 C 1.1819(5) 1.2314(4) 0.70558(19) 0.0394(12) Uani 1 1 d . .
H40A H 1.2209 1.2314 0.6702 0.047 Uiso 1 1 calc R U
H40B H 1.2179 1.2871 0.7284 0.047 Uiso 1 1 calc R U
C41 C 1.1473(5) 0.7621(5) 1.0156(2) 0.0453(13) Uani 1 1 d . .
H41 H 1.1076 0.7076 1.0384 0.054 Uiso 1 1 calc R U
C42 C 0.5895(4) 1.0878(4) 0.9928(2) 0.0355(11) Uani 1 1 d . .
H42 H 0.5537 1.0334 0.9720 0.043 Uiso 1 1 calc R U
C43 C 1.2264(5) 0.9800(5) 0.9971(3) 0.0572(17) Uani 1 1 d . .
H43A H 1.2017 1.0143 1.0311 0.069 Uiso 1 1 calc R U
H43B H 1.2645 1.0349 0.9746 0.069 Uiso 1 1 calc R U
C44 C 1.1621(5) 0.8865(4) 0.9148(2) 0.0449(13) Uani 1 1 d . .
H44A H 1.2007 0.9410 0.8922 0.054 Uiso 1 1 calc R U
H44B H 1.0952 0.8586 0.8947 0.054 Uiso 1 1 calc R U
C45 C 1.2457(6) 0.7945(5) 0.9281(2) 0.0534(16) Uani 1 1 d . .
H45 H 1.2705 0.7593 0.8938 0.064 Uiso 1 1 calc R U
C46 C 0.9538(4) 1.0613(3) 0.74403(18) 0.0308(10) Uani 1 1 d . .
H46A H 0.8711 1.0760 0.7391 0.037 Uiso 1 1 calc R U
H46B H 0.9621 0.9907 0.7617 0.037 Uiso 1 1 calc R U
C47 C 1.2504(5) 0.8064(5) 1.0458(2) 0.0455(13) Uani 1 1 d . .
H47A H 1.3041 0.7477 1.0548 0.055 Uiso 1 1 calc R U
H47B H 1.2253 0.8408 1.0797 0.055 Uiso 1 1 calc R U
C48 C 0.3468(6) 1.4875(6) 0.7891(3) 0.082(3) Uani 1 1 d . .
H48A H 0.2973 1.5508 0.7866 0.098 Uiso 1 1 calc R U
H48B H 0.3984 1.4854 0.7580 0.098 Uiso 1 1 calc R U
H48C H 0.2994 1.4228 0.7895 0.098 Uiso 1 1 calc R U
C49 C 1.3102(5) 0.8892(5) 1.0093(3) 0.0562(17) Uani 1 1 d . .
H49 H 1.3789 0.9187 1.0283 0.067 Uiso 1 1 calc R U
C50 C 1.3476(5) 0.8369(6) 0.9564(3) 0.068(2) Uani 1 1 d . .
H50A H 1.3869 0.8902 0.9335 0.082 Uiso 1 1 calc R U
H50B H 1.4020 0.7779 0.9640 0.082 Uiso 1 1 calc R U
C51 C 1.1852(6) 0.7115(4) 0.9641(2) 0.0546(16) Uani 1 1 d . .
H51A H 1.1180 0.6820 0.9448 0.066 Uiso 1 1 calc R U
H51B H 1.2384 0.6518 0.9720 0.066 Uiso 1 1 calc R U
C52 C 0.3436(7) 1.5009(5) 0.8891(3) 0.090(3) Uani 1 1 d . .
H52A H 0.2922 1.5626 0.8858 0.108 Uiso 1 1 calc R U
H52B H 0.2981 1.4354 0.8928 0.108 Uiso 1 1 calc R U
H52C H 0.3923 1.5098 0.9210 0.108 Uiso 1 1 calc R U

loop_
_atom_site_aniso_label
_atom_site_aniso_U_11
_atom_site_aniso_U_22
_atom_site_aniso_U_33
_atom_site_aniso_U_23
_atom_site_aniso_U_13
_atom_site_aniso_U_12
Br1 0.0328(3) 0.0299(2) 0.0448(3) -0.0003(2) -0.0098(2) -0.0039(2)
O2 0.0263(16) 0.0300(15) 0.0297(16) 0.0018(12) -0.0053(13) 0.0002(13)
O3 0.0281(17) 0.0302(16) 0.060(2) -0.0078(15) -0.0096(17) 0.0061(15)
O4 0.0280(17) 0.0336(17) 0.047(2) -0.0050(14) -0.0138(15) 0.0059(14)
O5 0.0245(15) 0.0321(16) 0.0232(15) 0.0023(13) -0.0019(12) 0.0013(13)
O6 0.0240(16) 0.0288(16) 0.049(2) 0.0052(14) -0.0068(15) 0.0028(13)
O7 0.0269(15) 0.0274(16) 0.0387(18) 0.0002(13) -0.0060(14) 0.0004(12)
O8 0.0295(17) 0.0281(16) 0.0419(19) 0.0020(14) -0.0070(15) -0.0008(13)
N9 0.0242(18) 0.0240(18) 0.033(2) -0.0005(15) -0.0050(16) -0.0020(15)
N10 0.0257(18) 0.0254(18) 0.0248(18) -0.0029(15) -0.0061(15) 0.0036(15)
N53 0.0186(16) 0.0287(18) 0.0269(18) -0.0003(15) -0.0031(14) 0.0046(14)
C12 0.023(2) 0.027(2) 0.024(2) -0.0001(18) -0.0010(17) -0.0022(16)
C13 0.0176(19) 0.026(2) 0.028(2) 0.0011(17) -0.0002(17) 0.0025(17)
C14 0.023(2) 0.048(3) 0.032(2) 0.006(2) -0.0004(19) 0.004(2)
C15 0.023(2) 0.033(2) 0.025(2) 0.0018(18) 0.0003(18) 0.0060(19)
C16 0.029(2) 0.024(2) 0.039(3) -0.0010(18) -0.007(2) 0.0009(18)
C17 0.021(2) 0.031(2) 0.029(2) -0.0008(17) -0.0017(19) 0.0028(19)
C18 0.025(2) 0.024(2) 0.035(2) 0.0030(17) 0.000(2) 0.0048(19)
C19 0.032(3) 0.030(2) 0.037(3) 0.005(2) -0.006(2) -0.005(2)
C20 0.022(2) 0.026(2) 0.032(2) -0.0041(18) -0.0011(19) 0.0031(18)
C21 0.037(3) 0.046(3) 0.027(2) 0.001(2) 0.000(2) -0.008(2)
C22 0.040(3) 0.020(2) 0.032(2) 0.0021(18) -0.002(2) -0.0022(19)
C23 0.026(2) 0.028(2) 0.035(2) -0.0009(19) -0.003(2) 0.0019(18)
C24 0.025(2) 0.024(2) 0.030(2) 0.0027(17) -0.0011(18) 0.0032(17)
C25 0.025(2) 0.0214(19) 0.028(2) -0.0011(15) -0.0023(19) -0.0005(16)
C26 0.029(3) 0.025(2) 0.056(3) 0.003(2) 0.002(2) 0.0029(19)
C27 0.020(2) 0.030(2) 0.032(2) 0.0020(18) -0.0015(17) 0.0065(17)
C28 0.043(3) 0.053(3) 0.033(3) 0.007(2) 0.007(2) 0.000(2)
C29 0.048(3) 0.030(2) 0.030(2) 0.0062(18) -0.001(2) -0.010(2)
C30 0.038(3) 0.027(2) 0.031(2) -0.0002(18) 0.002(2) 0.006(2)
C31 0.026(2) 0.063(3) 0.035(3) 0.017(3) -0.002(2) 0.009(3)
C32 0.049(3) 0.046(3) 0.027(2) 0.000(2) 0.002(2) 0.019(2)
C33 0.024(2) 0.027(2) 0.039(3) 0.0009(18) -0.004(2) 0.0037(18)
C34 0.021(2) 0.029(2) 0.028(2) 0.0005(17) 0.0005(18) 0.0001(17)
C35 0.045(3) 0.042(3) 0.037(3) -0.002(2) 0.012(3) 0.003(3)
C36 0.025(2) 0.057(3) 0.032(2) 0.005(2) 0.004(2) -0.001(2)
C37 0.036(3) 0.032(2) 0.030(2) -0.0079(19) -0.003(2) -0.006(2)
C38 0.043(3) 0.033(2) 0.033(3) -0.004(2) -0.006(2) 0.010(2)
C39 0.043(3) 0.031(3) 0.076(4) 0.012(3) -0.007(3) -0.005(2)
C40 0.042(3) 0.049(3) 0.027(2) -0.003(2) 0.004(2) -0.018(2)
C41 0.036(3) 0.053(3) 0.047(3) 0.025(2) -0.001(3) 0.006(3)
C42 0.035(3) 0.040(3) 0.032(3) 0.000(2) 0.001(2) -0.002(2)
C43 0.040(3) 0.040(3) 0.091(5) 0.002(3) -0.033(3) 0.001(3)
C44 0.050(3) 0.043(3) 0.042(3) 0.012(2) 0.008(2) 0.019(2)
C45 0.064(4) 0.054(4) 0.042(3) 0.013(3) 0.011(3) 0.035(3)
C46 0.038(3) 0.022(2) 0.033(2) -0.0025(18) 0.005(2) -0.0045(19)
C47 0.039(3) 0.053(3) 0.045(3) 0.005(2) -0.009(2) 0.017(3)
C48 0.069(5) 0.060(4) 0.118(6) 0.030(4) -0.056(5) -0.002(4)
C49 0.034(3) 0.043(3) 0.092(5) 0.013(3) -0.027(3) 0.003(2)
C50 0.039(3) 0.079(4) 0.086(5) 0.048(4) 0.023(3) 0.028(3)
C51 0.076(4) 0.029(3) 0.058(4) 0.004(2) -0.022(3) 0.012(3)
C52 0.093(6) 0.042(3) 0.134(7) -0.022(4) 0.076(6) -0.013(4)

loop_
_atom_type_symbol
_atom_type_description
_atom_type_scat_dispersion_real
_atom_type_scat_dispersion_imag
_atom_type_scat_source
C C 0.0181 0.0091
;
International Tables for Crystallography
(Vol. C, Tables 4.2.6.8 and 6.1.1.4)
;
H H 0.0000 0.0000
;
International Tables for Crystallography
(Vol. C, Table 6.1.1.4)
;
O O 0.0492 0.0322
;
International Tables for Crystallography
(Vol. C, Tables 4.2.6.8 and 6.1.1.4)
;
N N 0.0311 0.0180
;
International Tables for Crystallography
(Vol. C, Tables 4.2.6.8 and 6.1.1.4)
;
Br Br -0.6763 1.2805
;
International Tables for Crystallography
(Vol. C, Tables 4.2.6.8 and 6.1.1.4)
;

loop_
_geom_angle_atom_site_label_1
_geom_angle_atom_site_label_2
_geom_angle_atom_site_label_3
_geom_angle
C15 O4 C33 120.9(4)
C25 O5 C12 120.2(3)
C20 O6 C26 121.7(4)
C20 N9 C17 126.4(4)
C20 N9 C24 123.6(4)
C17 N9 C24 110.0(4)
N53 N10 C15 118.0(4)
N53 N10 H10 121.0
C15 N10 H10 121.0
N10 N53 C25 121.2(3)
N10 N53 C13 122.0(3)
C25 N53 C13 116.6(3)
O5 C12 C46 111.0(3)
O5 C12 C22 111.1(3)
C46 C12 C22 110.9(4)
O5 C12 C14 103.5(3)
C46 C12 C14 109.6(4)
C22 C12 C14 110.5(4)
N53 C13 C34 114.4(3)
N53 C13 C27 113.0(3)
C34 C13 C27 112.9(4)
N53 C13 C17 108.6(3)
C34 C13 C17 101.9(3)
C27 C13 C17 104.9(3)
C12 C14 C36 108.7(4)
C12 C14 H14A 109.9
C36 C14 H14A 109.9
C12 C14 H14B 109.9
C36 C14 H14B 109.9
H14A C14 H14B 108.3
O8 C15 O4 128.4(4)
O8 C15 N10 124.8(4)
O4 C15 N10 106.8(4)
C19 C16 C18 118.9(4)
C19 C16 H16 120.6
C18 C16 H16 120.6
O7 C17 N9 127.8(4)
O7 C17 C13 125.7(4)
N9 C17 C13 106.4(4)
C34 C18 C16 118.6(4)
C34 C18 H18 120.7
C16 C18 H18 120.7
C23 C19 C16 123.4(4)
C23 C19 Br1 118.5(4)
C16 C19 Br1 118.0(3)
O3 C20 O6 127.8(4)
O3 C20 N9 121.8(4)
O6 C20 N9 110.4(4)
C37 C21 C29 110.2(4)
C37 C21 H21A 109.6
C29 C21 H21A 109.6
C37 C21 H21B 109.6
C29 C21 H21B 109.6
H21A C21 H21B 108.1
C12 C22 C29 108.2(4)
C12 C22 H22A 110.1
C29 C22 H22A 110.1
C12 C22 H22B 110.1
C29 C22 H22B 110.1
H22A C22 H22B 108.4
C19 C23 C24 116.6(4)
C19 C23 H23 121.7
C24 C23 H23 121.7
C23 C24 C34 121.8(4)
C23 C24 N9 129.0(4)
C34 C24 N9 109.2(4)
O2 C25 O5 127.7(4)
O2 C25 N53 121.1(4)
O5 C25 N53 111.2(3)
O6 C26 C52 108.4(5)
O6 C26 C48 111.9(5)
C52 C26 C48 112.4(6)
O6 C26 C39 101.7(4)
C52 C26 C39 112.5(5)
C48 C26 C39 109.5(5)
C42 C27 C30 119.0(4)
C42 C27 C13 121.1(4)
C30 C27 C13 119.4(4)
C32 C28 C42 120.1(5)
C32 C28 H28 119.9
C42 C28 H28 119.9
C21 C29 C40 108.6(4)
C21 C29 C22 109.1(4)
C40 C29 C22 109.9(4)
C21 C29 H29 109.7
C40 C29 H29 109.7
C22 C29 H29 109.7
C38 C30 C27 120.0(5)
C38 C30 H30 120.0
C27 C30 H30 120.0
C33 C31 C41 109.5(4)
C33 C31 H31A 109.8
C41 C31 H31A 109.8
C33 C31 H31B 109.8
C41 C31 H31B 109.8
H31A C31 H31B 108.2
C28 C32 C38 120.7(5)
C28 C32 H32 119.7
C38 C32 H32 119.7
O4 C33 C31 111.4(4)
O4 C33 C43 104.0(4)
C31 C33 C43 110.1(4)
O4 C33 C44 111.4(4)
C31 C33 C44 110.5(4)
C43 C33 C44 109.2(5)
C24 C34 C18 120.7(4)
C24 C34 C13 110.0(4)
C18 C34 C13 129.3(4)
C37 C35 C36 109.3(4)
C37 C35 H35A 109.8
C36 C35 H35A 109.8
C37 C35 H35B 109.8
C36 C35 H35B 109.8
H35A C35 H35B 108.3
C40 C36 C35 109.8(4)
C40 C36 C14 109.5(4)
C35 C36 C14 109.1(4)
C40 C36 H36 109.5
C35 C36 H36 109.5
C14 C36 H36 109.5
C35 C37 C21 110.0(4)
C35 C37 C46 110.0(4)
C21 C37 C46 109.0(4)
C35 C37 H37 109.3
C21 C37 H37 109.3
C46 C37 H37 109.3
C32 C38 C30 119.9(5)
C32 C38 H38 120.1
C30 C38 H38 120.1
C26 C39 H39A 109.5
C26 C39 H39B 109.5
H39A C39 H39B 109.5
C26 C39 H39C 109.5
H39A C39 H39C 109.5
H39B C39 H39C 109.5
C36 C40 C29 109.2(4)
C36 C40 H40A 109.8
C29 C40 H40A 109.8
C36 C40 H40B 109.8
C29 C40 H40B 109.8
H40A C40 H40B 108.3
C51 C41 C47 109.9(5)
C51 C41 C31 108.5(4)
C47 C41 C31 109.7(5)
C51 C41 H41 109.6
C47 C41 H41 109.6
C31 C41 H41 109.6
C27 C42 C28 120.3(5)
C27 C42 H42 119.9
C28 C42 H42 119.9
C33 C43 C49 109.6(5)
C33 C43 H43A 109.7
C49 C43 H43A 109.7
C33 C43 H43B 109.7
C49 C43 H43B 109.7
H43A C43 H43B 108.2
C33 C44 C45 107.9(4)
C33 C44 H44A 110.1
C45 C44 H44A 110.1
C33 C44 H44B 110.1
C45 C44 H44B 110.1
H44A C44 H44B 108.4
C50 C45 C51 109.5(5)
C50 C45 C44 110.1(5)
C51 C45 C44 109.6(5)
C50 C45 H45 109.2
C51 C45 H45 109.2
C44 C45 H45 109.2
C12 C46 C37 108.7(4)
C12 C46 H46A 109.9
C37 C46 H46A 109.9
C12 C46 H46B 109.9
C37 C46 H46B 109.9
H46A C46 H46B 108.3
C41 C47 C49 108.3(4)
C41 C47 H47A 110.0
C49 C47 H47A 110.0
C41 C47 H47B 110.0
C49 C47 H47B 110.0
H47A C47 H47B 108.4
C26 C48 H48A 109.5
C26 C48 H48B 109.5
H48A C48 H48B 109.5
C26 C48 H48C 109.5
H48A C48 H48C 109.5
H48B C48 H48C 109.5
C43 C49 C50 109.2(5)
C43 C49 C47 108.9(5)
C50 C49 C47 110.2(5)
C43 C49 H49 109.5
C50 C49 H49 109.5
C47 C49 H49 109.5
C45 C50 C49 109.4(5)
C45 C50 H50A 109.8
C49 C50 H50A 109.8
C45 C50 H50B 109.8
C49 C50 H50B 109.8
H50A C50 H50B 108.2
C41 C51 C45 110.4(5)
C41 C51 H51A 109.6
C45 C51 H51A 109.6
C41 C51 H51B 109.6
C45 C51 H51B 109.6
H51A C51 H51B 108.1
C26 C52 H52A 109.5
C26 C52 H52B 109.5
H52A C52 H52B 109.5
C26 C52 H52C 109.5
H52A C52 H52C 109.5
H52B C52 H52C 109.5

loop_
_geom_bond_atom_site_label_1
_geom_bond_atom_site_label_2
_geom_bond_distance
Br1 C19 1.910(5)
O2 C25 1.222(5)
O3 C20 1.205(6)
O4 C15 1.339(5)
O4 C33 1.470(5)
O5 C25 1.330(5)
O5 C12 1.479(5)
O6 C20 1.314(5)
O6 C26 1.467(6)
O7 C17 1.205(5)
O8 C15 1.202(6)
N9 C20 1.403(6)
N9 C17 1.413(6)
N9 C24 1.428(5)
N10 N53 1.378(5)
N10 C15 1.390(6)
N10 H10 0.8800
N53 C25 1.381(5)
N53 C13 1.488(5)
C12 C46 1.519(6)
C12 C22 1.520(6)
C12 C14 1.522(6)
C13 C34 1.500(6)
C13 C27 1.532(6)
C13 C17 1.554(6)
C14 C36 1.547(6)
C14 H14A 0.9900
C14 H14B 0.9900
C16 C19 1.392(6)
C16 C18 1.401(6)
C16 H16 0.9500
C18 C34 1.392(6)
C18 H18 0.9500
C19 C23 1.382(6)
C21 C37 1.513(7)
C21 C29 1.539(7)
C21 H21A 0.9900
C21 H21B 0.9900
C22 C29 1.542(7)
C22 H22A 0.9900
C22 H22B 0.9900
C23 C24 1.386(6)
C23 H23 0.9500
C24 C34 1.389(6)
C26 C52 1.483(8)
C26 C48 1.510(8)
C26 C39 1.517(7)
C27 C42 1.384(7)
C27 C30 1.407(7)
C28 C32 1.364(8)
C28 C42 1.400(7)
C28 H28 0.9500
C29 C40 1.540(8)
C29 H29 1.0000
C30 C38 1.390(7)
C30 H30 0.9500
C31 C33 1.505(7)
C31 C41 1.549(7)
C31 H31A 0.9900
C31 H31B 0.9900
C32 C38 1.384(8)
C32 H32 0.9500
C33 C43 1.509(7)
C33 C44 1.520(7)
C35 C37 1.510(7)
C35 C36 1.534(7)
C35 H35A 0.9900
C35 H35B 0.9900
C36 C40 1.522(7)
C36 H36 1.0000
C37 C46 1.537(7)
C37 H37 1.0000
C38 H38 0.9500
C39 H39A 0.9800
C39 H39B 0.9800
C39 H39C 0.9800
C40 H40A 0.9900
C40 H40B 0.9900
C41 C51 1.493(8)
C41 C47 1.522(8)
C41 H41 1.0000
C42 H42 0.9500
C43 C49 1.529(7)
C43 H43A 0.9900
C43 H43B 0.9900
C44 C45 1.543(7)
C44 H44A 0.9900
C44 H44B 0.9900
C45 C50 1.479(10)
C45 C51 1.540(9)
C45 H45 1.0000
C46 H46A 0.9900
C46 H46B 0.9900
C47 C49 1.541(8)
C47 H47A 0.9900
C47 H47B 0.9900
C48 H48A 0.9800
C48 H48B 0.9800
C48 H48C 0.9800
C49 C50 1.529(10)
C49 H49 1.0000
C50 H50A 0.9900
C50 H50B 0.9900
C51 H51A 0.9900
C51 H51B 0.9900
C52 H52A 0.9800
C52 H52B 0.9800
C52 H52C 0.9800

loop_
_geom_torsion_atom_site_label_1
_geom_torsion_atom_site_label_2
_geom_torsion_atom_site_label_3
_geom_torsion_atom_site_label_4
_geom_torsion
C15 N10 N53 C25 -70.1(5)
C15 N10 N53 C13 105.0(5)
C25 O5 C12 C46 -58.8(5)
C25 O5 C12 C22 65.1(5)
C25 O5 C12 C14 -176.3(4)
N10 N53 C13 C34 -117.1(4)
C25 N53 C13 C34 58.3(5)
N10 N53 C13 C27 14.0(5)
C25 N53 C13 C27 -170.7(3)
N10 N53 C13 C17 129.9(4)
C25 N53 C13 C17 -54.8(5)
O5 C12 C14 C36 179.7(4)
C46 C12 C14 C36 61.3(5)
C22 C12 C14 C36 -61.3(5)
C33 O4 C15 O8 -2.1(7)
C33 O4 C15 N10 176.5(4)
N53 N10 C15 O8 -22.9(6)
N53 N10 C15 O4 158.4(4)
C20 N9 C17 O7 -9.2(7)
C24 N9 C17 O7 170.7(4)
C20 N9 C17 C13 167.4(4)
C24 N9 C17 C13 -12.8(5)
N53 C13 C17 O7 -46.8(6)
C34 C13 C17 O7 -167.9(4)
C27 C13 C17 O7 74.2(5)
N53 C13 C17 N9 136.5(3)
C34 C13 C17 N9 15.4(4)
C27 C13 C17 N9 -102.4(4)
C19 C16 C18 C34 -1.6(7)
C18 C16 C19 C23 1.7(8)
C18 C16 C19 Br1 177.9(3)
C26 O6 C20 O3 11.2(8)
C26 O6 C20 N9 -168.9(4)
C17 N9 C20 O3 -167.8(4)
C24 N9 C20 O3 12.3(7)
C17 N9 C20 O6 12.3(6)
C24 N9 C20 O6 -167.5(4)
O5 C12 C22 C29 175.4(4)
C46 C12 C22 C29 -60.7(5)
C14 C12 C22 C29 61.0(5)
C16 C19 C23 C24 0.7(7)
Br1 C19 C23 C24 -175.6(3)
C19 C23 C24 C34 -3.1(7)
C19 C23 C24 N9 173.8(4)
C20 N9 C24 C23 7.2(7)
C17 N9 C24 C23 -172.7(5)
C20 N9 C24 C34 -175.6(4)
C17 N9 C24 C34 4.5(5)
C12 O5 C25 O2 -4.9(6)
C12 O5 C25 N53 175.3(3)
N10 N53 C25 O2 -179.7(4)
C13 N53 C25 O2 4.9(6)
N10 N53 C25 O5 0.1(5)
C13 N53 C25 O5 -175.3(3)
C20 O6 C26 C52 68.1(6)
C20 O6 C26 C48 -56.4(6)
C20 O6 C26 C39 -173.2(5)
N53 C13 C27 C42 -133.7(4)
C34 C13 C27 C42 -1.9(6)
C17 C13 C27 C42 108.2(5)
N53 C13 C27 C30 53.7(5)
C34 C13 C27 C30 -174.5(4)
C17 C13 C27 C30 -64.4(5)
C37 C21 C29 C40 59.4(5)
C37 C21 C29 C22 -60.4(5)
C12 C22 C29 C21 59.1(5)
C12 C22 C29 C40 -59.9(5)
C42 C27 C30 C38 0.5(7)
C13 C27 C30 C38 173.2(4)
C42 C28 C32 C38 1.3(8)
C15 O4 C33 C31 -62.0(6)
C15 O4 C33 C43 179.4(4)
C15 O4 C33 C44 61.9(6)
C41 C31 C33 O4 -174.0(4)
C41 C31 C33 C43 -59.2(6)
C41 C31 C33 C44 61.5(6)
C23 C24 C34 C18 3.2(7)
N9 C24 C34 C18 -174.3(4)
C23 C24 C34 C13 -176.4(4)
N9 C24 C34 C13 6.2(5)
C16 C18 C34 C24 -0.7(7)
C16 C18 C34 C13 178.7(4)
N53 C13 C34 C24 -130.1(4)
C27 C13 C34 C24 98.8(4)
C17 C13 C34 C24 -13.1(4)
N53 C13 C34 C18 50.4(6)
C27 C13 C34 C18 -80.7(6)
C17 C13 C34 C18 167.4(5)
C37 C35 C36 C40 -60.2(5)
C37 C35 C36 C14 59.8(5)
C12 C14 C36 C40 60.1(5)
C12 C14 C36 C35 -60.2(5)
C36 C35 C37 C21 59.8(5)
C36 C35 C37 C46 -60.2(5)
C29 C21 C37 C35 -60.2(5)
C29 C21 C37 C46 60.5(5)
C28 C32 C38 C30 -0.1(8)
C27 C30 C38 C32 -0.8(7)
C35 C36 C40 C29 60.2(5)
C14 C36 C40 C29 -59.6(5)
C21 C29 C40 C36 -59.3(5)
C22 C29 C40 C36 60.0(5)
C33 C31 C41 C51 -60.4(6)
C33 C31 C41 C47 59.6(6)
C30 C27 C42 C28 0.8(7)
C13 C27 C42 C28 -171.8(4)
C32 C28 C42 C27 -1.7(8)
O4 C33 C43 C49 -180.0(5)
C31 C33 C43 C49 60.6(7)
C44 C33 C43 C49 -60.9(7)
O4 C33 C44 C45 175.2(4)
C31 C33 C44 C45 -60.4(6)
C43 C33 C44 C45 60.9(6)
C33 C44 C45 C50 -61.7(6)
C33 C44 C45 C51 58.7(6)
O5 C12 C46 C37 -174.8(4)
C22 C12 C46 C37 61.2(5)
C14 C12 C46 C37 -61.1(5)
C35 C37 C46 C12 60.7(5)
C21 C37 C46 C12 -60.0(5)
C51 C41 C47 C49 59.0(6)
C31 C41 C47 C49 -60.2(6)
C33 C43 C49 C50 59.3(7)
C33 C43 C49 C47 -61.1(7)
C41 C47 C49 C43 61.0(6)
C41 C47 C49 C50 -58.9(6)
C51 C45 C50 C49 -59.5(6)
C44 C45 C50 C49 61.0(6)
C43 C49 C50 C45 -59.4(6)
C47 C49 C50 C45 60.2(6)
C47 C41 C51 C45 -60.0(6)
C31 C41 C51 C45 59.9(6)
C50 C45 C51 C41 60.5(6)
C44 C45 C51 C41 -60.4(6)
